data_7211584
loop_
_publ_author_name
'DeBurgomaster, Paul'
'Ouellette, Wayne'
'Liu, Hongxue'
'O'Connor, Charles J.'
'Zubieta, Jon'

_publ_section_title
;
 Hydrothermal chemistry of vanadium oxides with aromatic di- and
 tri-phosphonates in the presence of secondary metal copper(II) cationic
 complex subunits
;
_journal_issue 2
_journal_name_full CrystEngComm
_journal_page_first 446
_journal_paper_doi 10.1039/b910641c
_journal_volume 12
_journal_year 2010
_chemical_formula_moiety 'C18 H14 Cu N2 O14 P2 V2'
_chemical_formula_sum 'C18 H14 Cu N2 O14 P2 V2'
_chemical_formula_weight 709.67
_chemical_name_systematic
;
?
;
_space_group_IT_number 14
_symmetry_cell_setting monoclinic
_symmetry_space_group_name_Hall '-P 2yn'
_symmetry_space_group_name_H-M 'P 1 21/n 1'
_atom_sites_solution_hydrogens geom
_atom_sites_solution_primary direct
_atom_sites_solution_secondary difmap
_audit_creation_method SHELXL-97
_cell_angle_alpha 90.00
_cell_angle_beta 96.224(2)
_cell_angle_gamma 90.00
_cell_formula_units_Z 2
_cell_length_a 9.6032(9)
_cell_length_b 6.1831(6)
_cell_length_c 19.7804(18)
_cell_measurement_reflns_used 5926
_cell_measurement_temperature 90(2)
_cell_measurement_theta_max 28.31
_cell_measurement_theta_min 3.45
_cell_volume 1167.59(19)
_computing_cell_refinement 'Bruker SMART (Bruker, 2002)'
_computing_data_collection 'Bruker SMART (Bruker, 2002)'
_computing_data_reduction 'Bruker SAINT (Bruker, 2002)'
_computing_molecular_graphics 'CrystalMaker (Palmer, 2006)'
_computing_publication_material 'Bruker SHELXTL (Bruker, 2002)'
_computing_structure_refinement 'SHELXL-97 (Sheldrick, 1997)'
_computing_structure_solution 'SHELXS-97 (Sheldrick, 1997)'
_diffrn_ambient_temperature 90(2)
_diffrn_detector_area_resol_mean 512
_diffrn_measured_fraction_theta_full 0.999
_diffrn_measured_fraction_theta_max 0.999
_diffrn_measurement_device_type 'Bruker APEX CCD area detector'
_diffrn_measurement_method 'Phi and omega scans'
_diffrn_radiation_monochromator graphite
_diffrn_radiation_probe x-ray
_diffrn_radiation_type MoK\a
_diffrn_radiation_wavelength 0.71073
_diffrn_reflns_av_R_equivalents 0.0223
_diffrn_reflns_av_sigmaI/netI 0.0205
_diffrn_reflns_limit_h_max 12
_diffrn_reflns_limit_h_min -12
_diffrn_reflns_limit_k_max 8
_diffrn_reflns_limit_k_min -8
_diffrn_reflns_limit_l_max 26
_diffrn_reflns_limit_l_min -25
_diffrn_reflns_number 11142
_diffrn_reflns_theta_full 28.07
_diffrn_reflns_theta_max 28.07
_diffrn_reflns_theta_min 3.45
_diffrn_source 'fine-focus sealed tube'
_diffrn_standards_decay_% 0.001
_exptl_absorpt_coefficient_mu 1.903
_exptl_absorpt_correction_T_max 0.8627
_exptl_absorpt_correction_T_min 0.5991
_exptl_absorpt_correction_type multi-scan
_exptl_absorpt_process_details 'SADABS SHELXL-97 (Sheldrick, 1997)'
_exptl_crystal_colour green
_exptl_crystal_density_diffrn 2.019
_exptl_crystal_density_method 'not measured'
_exptl_crystal_description plate
_exptl_crystal_F_000 706
_exptl_crystal_size_max 0.30
_exptl_crystal_size_mid 0.18
_exptl_crystal_size_min 0.08
_refine_diff_density_max 0.594
_refine_diff_density_min -0.555
_refine_diff_density_rms 0.095
_refine_ls_extinction_method none
_refine_ls_goodness_of_fit_ref 1.084
_refine_ls_hydrogen_treatment mixed
_refine_ls_matrix_type full
_refine_ls_number_parameters 203
_refine_ls_number_reflns 2835
_refine_ls_number_restraints 0
_refine_ls_restrained_S_all 1.084
_refine_ls_R_factor_all 0.0324
_refine_ls_R_factor_gt 0.0304
_refine_ls_shift/su_max 0.000
_refine_ls_shift/su_mean 0.000
_refine_ls_structure_factor_coef Fsqd
_refine_ls_weighting_details 'calc w=1/[\s^2^(Fo^2^)+(0.0438P)^2^+1.2728P] where P=(Fo^2^+2Fc^2^)/3'
_refine_ls_weighting_scheme calc
_refine_ls_wR_factor_gt 0.0791
_refine_ls_wR_factor_ref 0.0809
_reflns_number_gt 2660
_reflns_number_total 2835
_reflns_threshold_expression >2sigma(I)
_cod_data_source_file b910641c.txt
_cod_data_source_block 8
_cod_depositor_comments
;
The following automatic conversions were performed:

'_symmetry_cell_setting' value 'Monoclinic' changed to 'monoclinic'
according to /home/saulius/struct/CIF-dictionaries/cif_core.dic
dictionary named 'cif_core.dic' version 2.4.2 from 2011-04-26.

Automatic conversion script
Id: cif_fix_values 1891 2012-01-12 08:04:46Z andrius 
;
_cod_original_sg_symbol_Hall -P2yn
_cod_original_sg_symbol_H-M P2(1)/n
_cod_database_code 7211584

loop_
_symmetry_equiv_pos_as_xyz
'x, y, z'
'-x+1/2, y+1/2, -z+1/2'
'-x, -y, -z'
'x-1/2, -y-1/2, z-1/2'

loop_
_atom_site_label
_atom_site_type_symbol
_atom_site_fract_x
_atom_site_fract_y
_atom_site_fract_z
_atom_site_U_iso_or_equiv
_atom_site_adp_type
_atom_site_occupancy
_atom_site_symmetry_multiplicity
_atom_site_calc_flag
_atom_site_refinement_flags
Cu1 Cu 0.5000 1.0000 0.0000 0.01510(10) Uani 1 2 d S
V1 V 0.18634(3) 0.56065(5) 0.243127(16) 0.01306(10) Uani 1 1 d .
P1 P 0.24472(5) 0.85317(8) 0.11210(2) 0.01258(12) Uani 1 1 d .
O1 O 0.36600(15) 0.7771(2) 0.07367(7) 0.0172(3) Uani 1 1 d .
H1' H 0.4095 0.6770 0.0955 0.026 Uiso 1 1 calc R
O2 O 0.18558(15) 0.6649(2) 0.15014(7) 0.0155(3) Uani 1 1 d .
O3 O 0.28450(16) 1.0481(2) 0.15754(7) 0.0160(3) Uani 1 1 d .
O4 O 0.03660(17) 0.4463(3) 0.23408(8) 0.0244(3) Uani 1 1 d .
O5 O 0.31220(16) 0.3699(2) 0.23740(7) 0.0177(3) Uani 1 1 d .
O6 O 0.45175(15) 1.2765(2) 0.04065(7) 0.0168(3) Uani 1 1 d .
O7 O 0.53046(16) 1.5038(2) 0.12438(8) 0.0198(3) Uani 1 1 d .
N1 N 0.65045(18) 0.9948(3) 0.07545(9) 0.0144(3) Uani 1 1 d .
C1 C 0.0526(2) 1.1486(3) 0.04993(10) 0.0157(4) Uani 1 1 d .
C2 C 0.1096(2) 0.9401(3) 0.04852(10) 0.0133(4) Uani 1 1 d .
C3 C 0.0566(2) 0.7936(3) -0.00164(10) 0.0158(4) Uani 1 1 d .
C4 C 0.7462(2) 0.8408(3) 0.09092(11) 0.0172(4) Uani 1 1 d .
C5 C 0.8451(2) 0.8577(4) 0.14735(12) 0.0211(4) Uani 1 1 d .
C6 C 0.8460(2) 1.0418(4) 0.18758(12) 0.0227(4) Uani 1 1 d .
C7 C 0.7475(2) 1.2027(4) 0.17118(11) 0.0204(4) Uani 1 1 d .
C8 C 0.6502(2) 1.1721(3) 0.11518(10) 0.0158(4) Uani 1 1 d .
C9 C 0.5346(2) 1.3283(3) 0.09158(10) 0.0158(4) Uani 1 1 d .
H1 H 0.091(3) 1.253(4) 0.0831(13) 0.014(6) Uiso 1 1 d .
H3 H 0.091(3) 0.662(5) -0.0016(13) 0.017(6) Uiso 1 1 d .
H4 H 0.740(3) 0.725(4) 0.0631(13) 0.019(6) Uiso 1 1 d .
H5 H 0.907(3) 0.750(5) 0.1582(14) 0.022(7) Uiso 1 1 d .
H6 H 0.912(3) 1.057(5) 0.2285(15) 0.028(7) Uiso 1 1 d .
H7 H 0.750(3) 1.323(5) 0.1947(14) 0.026(7) Uiso 1 1 d .

loop_
_atom_site_aniso_label
_atom_site_aniso_U_11
_atom_site_aniso_U_22
_atom_site_aniso_U_33
_atom_site_aniso_U_23
_atom_site_aniso_U_13
_atom_site_aniso_U_12
Cu1 0.01533(18) 0.01312(18) 0.01587(18) -0.00241(12) -0.00276(13) 0.00341(12)
V1 0.01687(17) 0.01061(17) 0.01107(17) 0.00086(11) -0.00135(12) -0.00117(12)
P1 0.0159(2) 0.0119(2) 0.0096(2) 0.00037(17) -0.00063(17) 0.00096(17)
O1 0.0179(7) 0.0172(7) 0.0165(7) 0.0022(5) 0.0021(5) 0.0041(5)
O2 0.0223(7) 0.0132(7) 0.0106(6) 0.0015(5) 0.0000(5) -0.0021(5)
O3 0.0224(7) 0.0144(7) 0.0107(6) -0.0007(5) -0.0003(5) -0.0028(5)
O4 0.0236(8) 0.0263(8) 0.0219(8) 0.0046(6) -0.0044(6) -0.0105(6)
O5 0.0270(8) 0.0123(7) 0.0139(7) 0.0011(5) 0.0026(6) 0.0037(6)
O6 0.0192(7) 0.0140(7) 0.0170(7) -0.0011(5) 0.0014(5) 0.0027(5)
O7 0.0218(7) 0.0169(7) 0.0202(7) -0.0033(6) -0.0003(6) 0.0034(6)
N1 0.0145(8) 0.0135(8) 0.0151(8) 0.0021(6) 0.0015(6) 0.0003(6)
C1 0.0194(9) 0.0147(9) 0.0125(9) -0.0014(7) 0.0004(7) -0.0002(7)
C2 0.0154(9) 0.0138(9) 0.0107(8) 0.0015(7) 0.0017(7) 0.0002(7)
C3 0.0190(9) 0.0126(9) 0.0154(9) 0.0011(7) 0.0000(7) 0.0022(7)
C4 0.0167(9) 0.0150(10) 0.0203(10) 0.0023(8) 0.0039(8) 0.0015(7)
C5 0.0165(9) 0.0211(10) 0.0253(11) 0.0076(8) 0.0008(8) 0.0033(8)
C6 0.0203(10) 0.0279(12) 0.0189(10) 0.0050(9) -0.0024(8) -0.0023(9)
C7 0.0219(10) 0.0214(11) 0.0176(10) -0.0017(8) 0.0014(8) -0.0029(8)
C8 0.0160(9) 0.0150(9) 0.0168(9) 0.0013(7) 0.0036(7) 0.0006(7)
C9 0.0167(9) 0.0158(9) 0.0156(9) 0.0012(7) 0.0041(7) 0.0001(7)

loop_
_atom_type_symbol
_atom_type_description
_atom_type_scat_dispersion_real
_atom_type_scat_dispersion_imag
_atom_type_scat_source
C C 0.0033 0.0016 'International Tables Vol C Tables 4.2.6.8 and 6.1.1.4'
H H 0.0000 0.0000 'International Tables Vol C Tables 4.2.6.8 and 6.1.1.4'
N N 0.0061 0.0033 'International Tables Vol C Tables 4.2.6.8 and 6.1.1.4'
O O 0.0106 0.0060 'International Tables Vol C Tables 4.2.6.8 and 6.1.1.4'
P P 0.1023 0.0942 'International Tables Vol C Tables 4.2.6.8 and 6.1.1.4'
V V 0.3005 0.5294 'International Tables Vol C Tables 4.2.6.8 and 6.1.1.4'
Cu Cu 0.3201 1.2651 'International Tables Vol C Tables 4.2.6.8 and 6.1.1.4'

loop_
_geom_angle_atom_site_label_1
_geom_angle_atom_site_label_2
_geom_angle_atom_site_label_3
_geom_angle
_geom_angle_site_symmetry_1
_geom_angle_site_symmetry_3
N1 Cu1 N1 180.0 3_675 .
N1 Cu1 O6 83.68(6) 3_675 3_675
N1 Cu1 O6 96.32(6) . 3_675
N1 Cu1 O6 96.32(6) 3_675 .
N1 Cu1 O6 83.68(6) . .
O6 Cu1 O6 180.0 3_675 .
O4 V1 O5 108.89(9) . .
O4 V1 O2 97.45(7) . .
O5 V1 O2 95.53(7) . .
O4 V1 O5 116.35(8) . 2
O5 V1 O5 134.65(4) . 2
O2 V1 O5 82.03(6) . 2
O4 V1 O3 97.13(7) . 2_545
O5 V1 O3 90.80(7) . 2_545
O2 V1 O3 161.26(6) . 2_545
O5 V1 O3 80.99(6) 2 2_545
O3 P1 O2 113.20(8) . .
O3 P1 O1 112.28(9) . .
O2 P1 O1 110.70(8) . .
O3 P1 C2 107.02(9) . .
O2 P1 C2 107.16(9) . .
O1 P1 C2 106.02(9) . .
P1 O1 H1' 109.5 . .
P1 O2 V1 138.86(9) . .
P1 O3 V1 128.47(9) . 2
V1 O5 V1 131.03(9) . 2_545
C9 O6 Cu1 113.12(13) . .
C4 N1 C8 119.37(18) . .
C4 N1 Cu1 128.15(15) . .
C8 N1 Cu1 112.47(13) . .
C3 C1 C2 119.40(18) 3_575 .
C3 C1 H1 120.1(15) 3_575 .
C2 C1 H1 120.5(15) . .
C3 C2 C1 119.83(18) . .
C3 C2 P1 118.97(15) . .
C1 C2 P1 121.15(15) . .
C1 C3 C2 120.76(19) 3_575 .
C1 C3 H3 119.8(17) 3_575 .
C2 C3 H3 119.4(17) . .
N1 C4 C5 121.6(2) . .
N1 C4 H4 115.1(17) . .
C5 C4 H4 123.3(17) . .
C6 C5 C4 118.9(2) . .
C6 C5 H5 120.4(17) . .
C4 C5 H5 120.7(17) . .
C7 C6 C5 119.5(2) . .
C7 C6 H6 119.2(18) . .
C5 C6 H6 121.2(18) . .
C8 C7 C6 118.3(2) . .
C8 C7 H7 121.3(19) . .
C6 C7 H7 120.4(19) . .
N1 C8 C7 122.30(19) . .
N1 C8 C9 112.85(17) . .
C7 C8 C9 124.84(19) . .
O6 C9 O7 125.20(19) . .
O6 C9 C8 117.81(18) . .
O7 C9 C8 116.97(18) . .

loop_
_geom_bond_atom_site_label_1
_geom_bond_atom_site_label_2
_geom_bond_distance
_geom_bond_site_symmetry_2
Cu1 N1 1.9617(17) 3_675
Cu1 N1 1.9618(17) .
Cu1 O6 1.9661(14) 3_675
Cu1 O6 1.9661(14) .
V1 O4 1.5950(16) .
V1 O5 1.7011(15) .
V1 O2 1.9482(14) .
V1 O5 1.9505(15) 2
V1 O3 1.9560(14) 2_545
P1 O3 1.5270(15) .
P1 O2 1.5287(15) .
P1 O1 1.5320(15) .
P1 C2 1.789(2) .
O1 H1' 0.8400 .
O3 V1 1.9561(14) 2
O5 V1 1.9506(15) 2_545
O6 C9 1.256(2) .
O7 C9 1.267(3) .
N1 C4 1.336(3) .
N1 C8 1.349(3) .
C1 C3 1.387(3) 3_575
C1 C2 1.402(3) .
C1 H1 0.96(3) .
C2 C3 1.398(3) .
C3 C1 1.387(3) 3_575
C3 H3 0.88(3) .
C4 C5 1.389(3) .
C4 H4 0.90(3) .
C5 C6 1.388(3) .
C5 H5 0.91(3) .
C6 C7 1.387(3) .
C6 H6 0.98(3) .
C7 C8 1.383(3) .
C7 H7 0.88(3) .
C8 C9 1.507(3) .

loop_
_geom_torsion_atom_site_label_1
_geom_torsion_atom_site_label_2
_geom_torsion_atom_site_label_3
_geom_torsion_atom_site_label_4
_geom_torsion
_geom_torsion_site_symmetry_1
_geom_torsion_site_symmetry_4
O3 P1 O2 V1 -20.51(17) . .
O1 P1 O2 V1 106.56(14) . .
C2 P1 O2 V1 -138.26(13) . .
O4 V1 O2 P1 149.70(15) . .
O5 V1 O2 P1 -100.38(14) . .
O5 V1 O2 P1 34.00(14) 2 .
O3 V1 O2 P1 8.8(3) 2_545 .
O2 P1 O3 V1 16.81(15) . 2
O1 P1 O3 V1 -109.43(12) . 2
C2 P1 O3 V1 134.64(11) . 2
O4 V1 O5 V1 -26.68(13) . 2_545
O2 V1 O5 V1 -126.51(10) . 2_545
O5 V1 O5 V1 149.23(12) 2 2_545
O3 V1 O5 V1 71.14(11) 2_545 2_545
N1 Cu1 O6 C9 -177.80(14) 3_675 .
N1 Cu1 O6 C9 2.20(14) . .
O6 Cu1 O6 C9 -13(8) 3_675 .
N1 Cu1 N1 C4 105(2) 3_675 .
O6 Cu1 N1 C4 -2.05(18) 3_675 .
O6 Cu1 N1 C4 177.95(18) . .
N1 Cu1 N1 C8 -74(2) 3_675 .
O6 Cu1 N1 C8 178.87(13) 3_675 .
O6 Cu1 N1 C8 -1.13(13) . .
C3 C1 C2 C3 0.5(3) 3_575 .
C3 C1 C2 P1 -176.91(15) 3_575 .
O3 P1 C2 C3 177.91(15) . .
O2 P1 C2 C3 -60.38(18) . .
O1 P1 C2 C3 57.88(18) . .
O3 P1 C2 C1 -4.70(19) . .
O2 P1 C2 C1 117.01(17) . .
O1 P1 C2 C1 -124.73(17) . .
C1 C2 C3 C1 -0.5(3) . 3_575
P1 C2 C3 C1 176.97(16) . 3_575
C8 N1 C4 C5 0.5(3) . .
Cu1 N1 C4 C5 -178.48(15) . .
N1 C4 C5 C6 -1.5(3) . .
C4 C5 C6 C7 0.9(3) . .
C5 C6 C7 C8 0.7(3) . .
C4 N1 C8 C7 1.1(3) . .
Cu1 N1 C8 C7 -179.72(16) . .
C4 N1 C8 C9 -179.11(17) . .
Cu1 N1 C8 C9 0.1(2) . .
C6 C7 C8 N1 -1.7(3) . .
C6 C7 C8 C9 178.54(19) . .
Cu1 O6 C9 O7 176.05(16) . .
Cu1 O6 C9 C8 -2.8(2) . .
N1 C8 C9 O6 1.9(3) . .
C7 C8 C9 O6 -178.36(19) . .
N1 C8 C9 O7 -177.06(17) . .
C7 C8 C9 O7 2.7(3) . .
